data_4062144
_journal_name_full Organometallics
_journal_year 2003
_chemical_formula_sum 'C18 H16 N P'
_chemical_formula_weight 277.28
_space_group_IT_number 33
_symmetry_cell_setting orthorhombic
_symmetry_space_group_name_Hall 'P 2c -2n'
_symmetry_space_group_name_H-M 'P n a 21'
_cell_angle_alpha 90.00
_cell_angle_beta 90.00
_cell_angle_gamma 90.00
_cell_formula_units_Z 4
_cell_length_a 11.076(7)
_cell_length_b 9.274(6)
_cell_length_c 15.069(10)
_cell_measurement_temperature 293(2)
_cell_volume 1547.9(16)
_diffrn_ambient_temperature 293(2)
_exptl_crystal_density_diffrn 1.190
_cod_database_code 4062144

loop_
_symmetry_equiv_pos_as_xyz
'x, y, z'
'-x, -y, z+1/2'
'x+1/2, -y+1/2, z'
'-x+1/2, y+1/2, z+1/2'

loop_
_atom_site_label
_atom_site_type_symbol
_atom_site_fract_x
_atom_site_fract_y
_atom_site_fract_z
_atom_site_U_iso_or_equiv
_atom_site_adp_type
_atom_site_occupancy
_atom_site_symmetry_multiplicity
_atom_site_calc_flag
_atom_site_refinement_flags
_atom_site_disorder_assembly
_atom_site_disorder_group
P1 P 0.25493(5) 0.11168(6) 0.49900(5) 0.04612(17) Uani 1 1 d . . .
N1 N 0.37111(19) -0.1260(2) 0.44823(13) 0.0502(5) Uani 1 1 d . . .
C1 C 0.38764(18) -0.0088(2) 0.50029(18) 0.0441(5) Uani 1 1 d . . .
C2 C 0.4622(3) -0.2210(3) 0.44096(18) 0.0584(7) Uani 1 1 d . . .
C3 C 0.5708(2) -0.2023(3) 0.4849(2) 0.0671(8) Uani 1 1 d . . .
H3A H 0.6332 -0.2684 0.4775 0.080 Uiso 1 1 calc R . .
C4 C 0.5858(2) -0.0851(3) 0.5396(2) 0.0687(8) Uani 1 1 d . . .
H4A H 0.6575 -0.0720 0.5706 0.082 Uiso 1 1 calc R . .
C5 C 0.4924(2) 0.0131(3) 0.54779(17) 0.0570(7) Uani 1 1 d . . .
H5A H 0.5002 0.0928 0.5848 0.068 Uiso 1 1 calc R . .
C6 C 0.4389(3) -0.3500(3) 0.3815(2) 0.0913(11) Uani 1 1 d . . .
H6A H 0.3587 -0.3441 0.3577 0.137 Uiso 1 1 calc R . .
H6B H 0.4470 -0.4371 0.4154 0.137 Uiso 1 1 calc R . .
H6C H 0.4963 -0.3504 0.3338 0.137 Uiso 1 1 calc R . .
C7 C 0.3007(2) 0.2558(2) 0.57649(15) 0.0450(6) Uani 1 1 d . . .
C8 C 0.2449(2) 0.2632(3) 0.65879(19) 0.0564(7) Uani 1 1 d . . .
H8A H 0.1856 0.1961 0.6731 0.068 Uiso 1 1 calc R . .
C9 C 0.2755(3) 0.3686(3) 0.7204(2) 0.0685(9) Uani 1 1 d . . .
H9A H 0.2388 0.3694 0.7759 0.082 Uiso 1 1 calc R . .
C10 C 0.3602(3) 0.4718(3) 0.69941(18) 0.0619(7) Uani 1 1 d . . .
H10A H 0.3794 0.5440 0.7399 0.074 Uiso 1 1 calc R . .
C11 C 0.4163(2) 0.4671(3) 0.61765(19) 0.0607(7) Uani 1 1 d . . .
H11A H 0.4740 0.5361 0.6032 0.073 Uiso 1 1 calc R . .
C12 C 0.3873(2) 0.3604(3) 0.55694(17) 0.0549(7) Uani 1 1 d . . .
H12A H 0.4262 0.3585 0.5023 0.066 Uiso 1 1 calc R . .
C13 C 0.2755(2) 0.2033(3) 0.39102(17) 0.0454(6) Uani 1 1 d . . .
C14 C 0.1912(2) 0.3070(3) 0.36819(19) 0.0630(7) Uani 1 1 d . . .
H14A H 0.1278 0.3271 0.4068 0.076 Uiso 1 1 calc R . .
C15 C 0.1998(3) 0.3811(3) 0.2887(2) 0.0749(9) Uani 1 1 d . . .
H15A H 0.1432 0.4518 0.2752 0.090 Uiso 1 1 calc R . .
C16 C 0.2910(3) 0.3517(3) 0.2294(2) 0.0677(8) Uani 1 1 d . . .
H16A H 0.2955 0.4000 0.1754 0.081 Uiso 1 1 calc R . .
C17 C 0.3742(3) 0.2507(3) 0.25169(17) 0.0641(8) Uani 1 1 d . . .
H17A H 0.4369 0.2309 0.2125 0.077 Uiso 1 1 calc R . .
C18 C 0.3681(2) 0.1761(3) 0.33151(17) 0.0532(7) Uani 1 1 d . . .
H18A H 0.4265 0.1075 0.3451 0.064 Uiso 1 1 calc R . .

loop_
_atom_site_aniso_label
_atom_site_aniso_U_11
_atom_site_aniso_U_22
_atom_site_aniso_U_33
_atom_site_aniso_U_23
_atom_site_aniso_U_13
_atom_site_aniso_U_12
P1 0.0420(3) 0.0491(3) 0.0472(3) -0.0038(4) 0.0030(3) -0.0037(3)
N1 0.0554(12) 0.0462(13) 0.0491(12) -0.0007(11) -0.0027(10) 0.0020(12)
C1 0.0444(12) 0.0453(13) 0.0426(13) 0.0026(14) 0.0025(13) -0.0041(10)
C2 0.071(2) 0.0511(17) 0.0535(16) 0.0056(14) 0.0036(14) 0.0076(16)
C3 0.0602(16) 0.0609(18) 0.080(2) 0.0134(17) 0.0048(18) 0.0145(15)
C4 0.0541(17) 0.069(2) 0.083(2) 0.0150(18) -0.0149(14) -0.0044(16)
C5 0.0612(18) 0.0500(15) 0.0599(17) 0.0007(14) -0.0087(14) -0.0041(14)
C6 0.117(3) 0.066(2) 0.091(2) -0.0160(19) -0.0110(19) 0.0313(18)
C7 0.0428(13) 0.0457(14) 0.0465(16) 0.0003(12) 0.0039(12) 0.0022(13)
C8 0.0669(17) 0.0506(15) 0.0517(16) -0.0003(14) 0.0115(14) -0.0058(15)
C9 0.092(2) 0.0674(19) 0.0457(19) -0.0070(16) 0.0080(16) -0.0016(19)
C10 0.0789(19) 0.0554(17) 0.0513(19) -0.0108(15) -0.0061(14) 0.0023(17)
C11 0.0589(17) 0.0525(16) 0.071(2) -0.0039(16) -0.0074(14) -0.0111(14)
C12 0.0542(16) 0.0629(17) 0.0476(16) -0.0032(14) 0.0024(12) -0.0071(14)
C13 0.0418(15) 0.0477(15) 0.0468(15) -0.0058(12) -0.0037(12) -0.0071(13)
C14 0.0551(17) 0.0723(18) 0.0617(18) 0.0014(17) 0.0016(14) 0.0117(16)
C15 0.079(2) 0.068(2) 0.079(2) 0.0157(19) -0.0082(19) 0.0149(18)
C16 0.081(2) 0.0643(18) 0.058(2) 0.0124(16) -0.0076(17) -0.0128(19)
C17 0.0659(19) 0.0709(18) 0.0556(19) 0.0016(17) 0.0125(13) -0.0020(17)
C18 0.0505(15) 0.0540(16) 0.0551(17) 0.0013(14) 0.0011(13) 0.0019(13)

loop_
_geom_bond_atom_site_label_1
_geom_bond_atom_site_label_2
_geom_bond_distance
_geom_bond_site_symmetry_2
_geom_bond_publ_flag
P1 C1 1.846(2) . ?
P1 C7 1.846(3) . ?
P1 C13 1.850(3) . ?
N1 C1 1.353(3) . ?
N1 C2 1.343(3) . ?
C1 C5 1.379(3) . ?
C2 C3 1.385(4) . ?
C2 C6 1.517(4) . ?
C3 C4 1.374(4) . ?
C4 C5 1.383(4) . ?
C7 C8 1.388(3) . ?
C7 C12 1.396(3) . ?
C8 C9 1.390(4) . ?
C9 C10 1.377(4) . ?
C10 C11 1.381(3) . ?
C11 C12 1.385(3) . ?
C13 C14 1.384(4) . ?
C13 C18 1.385(3) . ?
C14 C15 1.384(4) . ?
C15 C16 1.376(4) . ?
C16 C17 1.356(4) . ?
C17 C18 1.389(4) . ?

loop_
_cod_related_entry_id
_cod_related_entry_database
_cod_related_entry_code
1 ChemSpider 4411240
